data_7049649
loop_
_publ_author_name
'Chen, Zilu'
'Yu, Shui'
'Wang, Rongdong'
'Li, Bo'
'Yin, Bing'
'Liu, Dongcheng'
'Liang, Yuning'
'Yao, Di'
'Liang, Fupei'

_publ_section_title
;
 Three Dy(iii) single-ion magnets bearing the tropolone ligand: structure,
 magnetic properties and theoretical elucidation.
;
_journal_issue 19
_journal_name_full 'Dalton transactions (Cambridge, England : 2003)'
_journal_page_first 6627
_journal_page_last 6637
_journal_paper_doi 10.1039/c9dt00364a
_journal_volume 48
_journal_year 2019
_chemical_formula_moiety 'C31 H21 Dy N6 O8'
_chemical_formula_sum 'C31 H21 Dy N6 O8'
_chemical_formula_weight 768.04
_space_group_crystal_system monoclinic
_space_group_IT_number 14
_space_group_name_Hall '-P 2yn'
_space_group_name_H-M_alt 'P 1 21/n 1'
_symmetry_space_group_name_Hall '-P 2yn'
_symmetry_space_group_name_H-M 'P 1 21/n 1'
_atom_sites_solution_hydrogens geom
_audit_creation_method SHELXL-2014/7
_audit_update_record
;
2019-01-16 deposited with the CCDC.    2019-04-09 downloaded from the CCDC.
;
_cell_angle_alpha 90
_cell_angle_beta 96.10(4)
_cell_angle_gamma 90
_cell_formula_units_Z 4
_cell_length_a 12.674(6)
_cell_length_b 17.476(9)
_cell_length_c 12.846(6)
_cell_measurement_reflns_used 5144
_cell_measurement_temperature 296(2)
_cell_measurement_theta_max 25.22
_cell_measurement_theta_min 2.44
_cell_volume 2829(2)
_computing_cell_refinement 'Bruker SAINT'
_computing_data_collection 'Bruker APEX2'
_computing_data_reduction 'Bruker SAINT'
_computing_molecular_graphics 'Bruker SHELXTL'
_computing_publication_material 'Bruker SHELXTL'
_computing_structure_refinement 'SHELXL-2014/7 (Sheldrick, 2014)'
_computing_structure_solution 'SHELXS-97 (Sheldrick, 2008)'
_diffrn_ambient_temperature 296(2)
_diffrn_measured_fraction_theta_full 0.984
_diffrn_measured_fraction_theta_max 0.984
_diffrn_measurement_device_type 'Bruker APEX-II CCD'
_diffrn_measurement_method '\f and \w scans'
_diffrn_radiation_type MoK\a
_diffrn_radiation_wavelength 0.71073
_diffrn_reflns_av_R_equivalents 0.0392
_diffrn_reflns_av_unetI/netI 0.0399
_diffrn_reflns_Laue_measured_fraction_full 0.984
_diffrn_reflns_Laue_measured_fraction_max 0.984
_diffrn_reflns_limit_h_max 14
_diffrn_reflns_limit_h_min -15
_diffrn_reflns_limit_k_max 20
_diffrn_reflns_limit_k_min -20
_diffrn_reflns_limit_l_max 15
_diffrn_reflns_limit_l_min -15
_diffrn_reflns_number 16663
_diffrn_reflns_point_group_measured_fraction_full 0.984
_diffrn_reflns_point_group_measured_fraction_max 0.984
_diffrn_reflns_theta_full 25.017
_diffrn_reflns_theta_max 25.017
_diffrn_reflns_theta_min 1.975
_diffrn_source 'sealed tube'
_exptl_absorpt_coefficient_mu 2.707
_exptl_absorpt_correction_T_max 0.631
_exptl_absorpt_correction_T_min 0.545
_exptl_absorpt_correction_type multi-scan
_exptl_absorpt_process_details 'SADABS (Bruker, 1998)'
_exptl_crystal_density_diffrn 1.803
_exptl_crystal_description block
_exptl_crystal_F_000 1516
_exptl_crystal_size_max 0.290
_exptl_crystal_size_mid 0.190
_exptl_crystal_size_min 0.170
_refine_diff_density_max 0.970
_refine_diff_density_min -0.486
_refine_diff_density_rms 0.079
_refine_ls_extinction_method none
_refine_ls_goodness_of_fit_ref 1.026
_refine_ls_hydrogen_treatment constr
_refine_ls_matrix_type full
_refine_ls_number_parameters 415
_refine_ls_number_reflns 4915
_refine_ls_number_restraints 0
_refine_ls_restrained_S_all 1.026
_refine_ls_R_factor_all 0.0413
_refine_ls_R_factor_gt 0.0290
_refine_ls_shift/su_max 0.001
_refine_ls_shift/su_mean 0.000
_refine_ls_structure_factor_coef Fsqd
_refine_ls_weighting_details 'w=1/[\s^2^(Fo^2^)+(0.0288P)^2^+0.7241P] where P=(Fo^2^+2Fc^2^)/3'
_refine_ls_weighting_scheme calc
_refine_ls_wR_factor_gt 0.0599
_refine_ls_wR_factor_ref 0.0639
_reflns_Friedel_coverage 0.000
_reflns_number_gt 3992
_reflns_number_total 4915
_reflns_threshold_expression 'I > 2\s(I)'
_cod_data_source_file c9dt00364a2.cif
_cod_data_source_block AAA
_cod_depositor_comments 'Adding full bibliography for 7049649--7049651.cif.'
_cod_database_code 7049649
_shelx_shelxl_version_number 2014/7
_shelx_space_group_comment
;
The symmetry employed for this shelxl refinement is uniquely defined
by the following loop, which should always be used as a source of
symmetry information in preference to the above space-group names.
They are only intended as comments.
;
_shelx_estimated_absorpt_t_min 0.507
_shelx_estimated_absorpt_t_max 0.656

loop_
_space_group_symop_operation_xyz
'x, y, z'
'-x+1/2, y+1/2, -z+1/2'
'-x, -y, -z'
'x-1/2, -y-1/2, z-1/2'

loop_
_atom_site_label
_atom_site_type_symbol
_atom_site_fract_x
_atom_site_fract_y
_atom_site_fract_z
_atom_site_U_iso_or_equiv
_atom_site_adp_type
_atom_site_occupancy
_atom_site_site_symmetry_order
_atom_site_calc_flag
_atom_site_refinement_flags_posn
_atom_site_refinement_flags_adp
Dy1 Dy 0.48534(2) 0.30260(2) 0.22734(2) 0.03160(7) Uani 1 1 d . .
O1 O 0.5226(2) 0.40604(16) 0.3408(2) 0.0468(7) Uani 1 1 d . .
O2 O 0.5215(2) 0.41823(15) 0.1427(2) 0.0435(7) Uani 1 1 d . .
O3 O 0.6583(3) 0.27791(19) 0.3764(2) 0.0569(9) Uani 1 1 d . .
O4 O 0.6802(2) 0.31817(17) 0.2213(2) 0.0490(8) Uani 1 1 d . .
O5 O 0.8129(3) 0.31953(19) 0.3437(3) 0.0604(9) Uani 1 1 d . .
O6 O 0.3383(3) 0.33905(18) 0.0849(2) 0.0516(8) Uani 1 1 d . .
O7 O 0.3114(3) 0.36508(18) 0.2440(3) 0.0577(9) Uani 1 1 d . .
O8 O 0.1857(3) 0.3841(2) 0.1179(4) 0.0988(14) Uani 1 1 d . .
N1 N 0.5344(3) 0.24630(18) 0.0576(2) 0.0352(8) Uani 1 1 d . .
N2 N 0.5580(3) 0.15945(19) 0.2361(3) 0.0401(8) Uani 1 1 d . .
N3 N 0.3359(3) 0.19881(17) 0.2029(2) 0.0350(8) Uani 1 1 d . .
N4 N 0.4253(3) 0.24811(18) 0.3938(2) 0.0376(8) Uani 1 1 d . .
N5 N 0.7194(3) 0.30505(19) 0.3153(3) 0.0408(8) Uani 1 1 d . .
N6 N 0.2755(3) 0.3633(2) 0.1472(4) 0.0543(10) Uani 1 1 d . .
C1 C 0.5600(3) 0.4684(2) 0.3079(3) 0.0374(10) Uani 1 1 d . .
C2 C 0.5962(4) 0.5248(2) 0.3817(3) 0.0451(11) Uani 1 1 d . .
H2 H 0.5857 0.5129 0.4504 0.054 Uiso 1 1 calc R U
C3 C 0.6449(4) 0.5955(3) 0.3697(4) 0.0519(12) Uani 1 1 d . .
H3 H 0.6638 0.6221 0.4315 0.062 Uiso 1 1 calc R U
C4 C 0.6693(4) 0.6316(3) 0.2798(4) 0.0552(13) Uani 1 1 d . .
H4 H 0.7031 0.6788 0.2886 0.066 Uiso 1 1 calc R U
C5 C 0.6490(4) 0.6055(2) 0.1782(4) 0.0517(12) Uani 1 1 d . .
H5 H 0.6711 0.6377 0.1271 0.062 Uiso 1 1 calc R U
C6 C 0.6005(4) 0.5381(2) 0.1411(4) 0.0449(11) Uani 1 1 d . .
H6 H 0.5924 0.5334 0.0686 0.054 Uiso 1 1 calc R U
C7 C 0.5609(3) 0.4749(2) 0.1953(3) 0.0388(10) Uani 1 1 d . .
C8 C 0.5324(4) 0.2893(2) -0.0269(3) 0.0439(11) Uani 1 1 d . .
H8 H 0.5121 0.3402 -0.0223 0.053 Uiso 1 1 calc R U
C9 C 0.5592(4) 0.2622(3) -0.1236(3) 0.0513(12) Uani 1 1 d . .
H9 H 0.5564 0.2945 -0.1814 0.062 Uiso 1 1 calc R U
C10 C 0.5895(4) 0.1878(3) -0.1313(4) 0.0551(13) Uani 1 1 d . .
H10 H 0.6080 0.1690 -0.1946 0.066 Uiso 1 1 calc R U
C11 C 0.5927(4) 0.1399(3) -0.0445(3) 0.0484(11) Uani 1 1 d . .
C12 C 0.5660(3) 0.1715(2) 0.0508(3) 0.0399(10) Uani 1 1 d . .
C13 C 0.6223(4) 0.0602(3) -0.0481(4) 0.0661(15) Uani 1 1 d . .
H13 H 0.6403 0.0393 -0.1104 0.079 Uiso 1 1 calc R U
C14 C 0.6242(4) 0.0160(3) 0.0376(5) 0.0707(16) Uani 1 1 d . .
H14 H 0.6410 -0.0356 0.0330 0.085 Uiso 1 1 calc R U
C15 C 0.6008(4) 0.0467(2) 0.1360(4) 0.0529(12) Uani 1 1 d . .
C16 C 0.5734(3) 0.1257(2) 0.1435(3) 0.0421(10) Uani 1 1 d . .
C17 C 0.6076(4) 0.0034(3) 0.2285(5) 0.0683(15) Uani 1 1 d . .
H17 H 0.6213 -0.0488 0.2266 0.082 Uiso 1 1 calc R U
C18 C 0.5942(5) 0.0379(3) 0.3207(5) 0.0685(15) Uani 1 1 d . .
H18 H 0.6002 0.0098 0.3826 0.082 Uiso 1 1 calc R U
C19 C 0.5714(4) 0.1156(3) 0.3217(4) 0.0508(12) Uani 1 1 d . .
H19 H 0.5651 0.1386 0.3861 0.061 Uiso 1 1 calc R U
C20 C 0.2911(3) 0.1747(2) 0.1101(3) 0.0412(10) Uani 1 1 d . .
H20 H 0.3092 0.1990 0.0501 0.049 Uiso 1 1 calc R U
C21 C 0.2182(4) 0.1143(2) 0.0992(4) 0.0512(12) Uani 1 1 d . .
H21 H 0.1870 0.1003 0.0331 0.061 Uiso 1 1 calc R U
C22 C 0.1932(4) 0.0766(3) 0.1854(4) 0.0536(13) Uani 1 1 d . .
H22 H 0.1476 0.0347 0.1785 0.064 Uiso 1 1 calc R U
C23 C 0.2362(3) 0.1008(2) 0.2851(4) 0.0440(11) Uani 1 1 d . .
C24 C 0.3075(3) 0.1627(2) 0.2906(3) 0.0330(9) Uani 1 1 d . .
C25 C 0.2100(4) 0.0660(3) 0.3808(4) 0.0567(13) Uani 1 1 d . .
H25 H 0.1631 0.0250 0.3776 0.068 Uiso 1 1 calc R U
C26 C 0.2521(4) 0.0918(3) 0.4739(4) 0.0569(13) Uani 1 1 d . .
H26 H 0.2324 0.0693 0.5345 0.068 Uiso 1 1 calc R U
C27 C 0.3266(4) 0.1532(3) 0.4821(3) 0.0443(11) Uani 1 1 d . .
C28 C 0.3545(3) 0.1896(2) 0.3906(3) 0.0350(9) Uani 1 1 d . .
C29 C 0.3789(4) 0.1769(3) 0.5786(4) 0.0574(14) Uani 1 1 d . .
H29 H 0.3637 0.1538 0.6404 0.069 Uiso 1 1 calc R U
C30 C 0.4519(4) 0.2340(3) 0.5808(3) 0.0548(13) Uani 1 1 d . .
H30 H 0.4885 0.2493 0.6440 0.066 Uiso 1 1 calc R U
C31 C 0.4717(4) 0.2696(3) 0.4869(3) 0.0480(11) Uani 1 1 d . .
H31 H 0.5194 0.3101 0.4900 0.058 Uiso 1 1 calc R U

loop_
_atom_site_aniso_label
_atom_site_aniso_U_11
_atom_site_aniso_U_22
_atom_site_aniso_U_33
_atom_site_aniso_U_23
_atom_site_aniso_U_13
_atom_site_aniso_U_12
Dy1 0.03832(12) 0.03052(10) 0.02699(11) 0.00064(8) 0.00821(8) -0.00385(9)
O1 0.063(2) 0.0387(16) 0.0405(17) -0.0010(13) 0.0138(15) -0.0125(15)
O2 0.0532(19) 0.0338(15) 0.0434(17) 0.0015(12) 0.0049(14) -0.0067(14)
O3 0.061(2) 0.067(2) 0.0444(19) 0.0037(15) 0.0138(17) -0.0148(18)
O4 0.0484(19) 0.064(2) 0.0336(17) 0.0035(14) 0.0006(14) 0.0006(16)
O5 0.042(2) 0.073(2) 0.063(2) -0.0014(17) -0.0062(17) -0.0051(17)
O6 0.054(2) 0.0501(18) 0.0505(19) 0.0126(15) 0.0034(17) -0.0014(17)
O7 0.057(2) 0.055(2) 0.062(2) -0.0080(17) 0.0136(18) 0.0020(17)
O8 0.057(3) 0.097(3) 0.138(4) 0.023(3) -0.009(2) 0.021(2)
N1 0.038(2) 0.0395(19) 0.0283(19) 0.0001(14) 0.0040(15) -0.0055(16)
N2 0.039(2) 0.0407(19) 0.041(2) 0.0017(16) 0.0075(17) 0.0071(17)
N3 0.039(2) 0.0311(17) 0.0341(19) 0.0010(14) 0.0017(15) 0.0007(16)
N4 0.044(2) 0.0412(19) 0.0286(19) -0.0015(14) 0.0071(16) -0.0072(17)
N5 0.040(2) 0.0412(19) 0.042(2) -0.0043(17) 0.0046(18) -0.0021(18)
N6 0.042(3) 0.039(2) 0.081(3) 0.010(2) 0.004(2) -0.0012(19)
C1 0.032(2) 0.037(2) 0.043(2) -0.0005(18) 0.0087(19) 0.0052(19)
C2 0.049(3) 0.039(2) 0.048(3) -0.0015(19) 0.008(2) 0.004(2)
C3 0.052(3) 0.039(2) 0.063(3) -0.009(2) -0.002(2) 0.006(2)
C4 0.055(3) 0.035(2) 0.074(4) 0.002(2) 0.002(3) -0.003(2)
C5 0.054(3) 0.036(2) 0.066(3) 0.012(2) 0.007(2) 0.000(2)
C6 0.049(3) 0.038(2) 0.048(3) 0.0095(19) 0.009(2) 0.004(2)
C7 0.035(2) 0.037(2) 0.044(3) 0.0051(19) 0.002(2) 0.0078(19)
C8 0.048(3) 0.049(3) 0.035(2) 0.0021(19) 0.004(2) -0.005(2)
C9 0.052(3) 0.069(3) 0.033(3) 0.001(2) 0.007(2) -0.010(3)
C10 0.047(3) 0.080(4) 0.039(3) -0.017(2) 0.006(2) -0.006(3)
C11 0.044(3) 0.059(3) 0.044(3) -0.009(2) 0.010(2) 0.004(2)
C12 0.036(2) 0.041(2) 0.043(3) -0.0101(19) 0.005(2) 0.0010(19)
C13 0.068(4) 0.068(3) 0.063(4) -0.024(3) 0.011(3) 0.015(3)
C14 0.070(4) 0.056(3) 0.086(4) -0.024(3) 0.009(3) 0.008(3)
C15 0.050(3) 0.041(3) 0.067(3) -0.010(2) 0.006(3) 0.005(2)
C16 0.038(3) 0.038(2) 0.050(3) -0.001(2) 0.005(2) 0.006(2)
C17 0.075(4) 0.039(3) 0.091(4) 0.005(3) 0.011(3) 0.009(3)
C18 0.081(4) 0.051(3) 0.074(4) 0.024(3) 0.011(3) 0.015(3)
C19 0.049(3) 0.056(3) 0.048(3) 0.015(2) 0.009(2) 0.012(2)
C20 0.045(3) 0.039(2) 0.039(3) -0.0026(18) 0.000(2) -0.002(2)
C21 0.047(3) 0.048(3) 0.057(3) -0.015(2) -0.005(2) -0.004(2)
C22 0.039(3) 0.040(3) 0.081(4) -0.006(2) 0.004(3) -0.007(2)
C23 0.036(2) 0.033(2) 0.064(3) 0.009(2) 0.010(2) 0.000(2)
C24 0.030(2) 0.031(2) 0.038(2) 0.0068(17) 0.0059(18) 0.0030(17)
C25 0.046(3) 0.042(3) 0.084(4) 0.016(3) 0.017(3) -0.008(2)
C26 0.050(3) 0.054(3) 0.070(4) 0.028(3) 0.021(3) -0.002(3)
C27 0.043(3) 0.051(3) 0.042(3) 0.018(2) 0.015(2) 0.007(2)
C28 0.032(2) 0.036(2) 0.039(2) 0.0072(18) 0.0115(18) 0.0032(19)
C29 0.067(4) 0.064(3) 0.044(3) 0.019(2) 0.021(3) 0.010(3)
C30 0.073(4) 0.066(3) 0.027(2) 0.003(2) 0.009(2) 0.006(3)
C31 0.055(3) 0.052(3) 0.038(3) -0.008(2) 0.009(2) -0.007(2)

loop_
_atom_type_symbol
_atom_type_description
_atom_type_scat_dispersion_real
_atom_type_scat_dispersion_imag
_atom_type_scat_source
C C 0.0033 0.0016 'International Tables Vol C Tables 4.2.6.8 and 6.1.1.4'
H H 0.0000 0.0000 'International Tables Vol C Tables 4.2.6.8 and 6.1.1.4'
Dy Dy -0.1892 4.4098 'International Tables Vol C Tables 4.2.6.8 and 6.1.1.4'
N N 0.0061 0.0033 'International Tables Vol C Tables 4.2.6.8 and 6.1.1.4'
O O 0.0106 0.0060 'International Tables Vol C Tables 4.2.6.8 and 6.1.1.4'

loop_
_geom_angle_atom_site_label_1
_geom_angle_atom_site_label_2
_geom_angle_atom_site_label_3
_geom_angle
O1 Dy1 O2 65.77(10)
O1 Dy1 O7 74.30(11)
O2 Dy1 O7 83.18(11)
O1 Dy1 O4 78.47(10)
O2 Dy1 O4 69.58(10)
O7 Dy1 O4 147.53(10)
O1 Dy1 N1 141.84(10)
O2 Dy1 N1 81.86(10)
O7 Dy1 N1 123.06(12)
O4 Dy1 N1 71.39(11)
O1 Dy1 N4 79.81(10)
O2 Dy1 N4 143.26(10)
O7 Dy1 N4 75.18(12)
O4 Dy1 N4 117.06(11)
N1 Dy1 N4 134.87(11)
O1 Dy1 O6 109.74(11)
O2 Dy1 O6 67.60(10)
O7 Dy1 O6 50.63(11)
O4 Dy1 O6 126.95(10)
N1 Dy1 O6 72.92(11)
N4 Dy1 O6 115.97(11)
O1 Dy1 N3 134.91(10)
O2 Dy1 N3 135.30(10)
O7 Dy1 N3 71.22(11)
O4 Dy1 N3 141.11(10)
N1 Dy1 N3 82.41(10)
N4 Dy1 N3 64.02(10)
O6 Dy1 N3 67.82(10)
O1 Dy1 N2 130.81(11)
O2 Dy1 N2 137.69(10)
O7 Dy1 N2 135.52(11)
O4 Dy1 N2 76.39(10)
N1 Dy1 N2 63.62(10)
N4 Dy1 N2 75.19(10)
O6 Dy1 N2 119.21(11)
N3 Dy1 N2 66.23(10)
O1 Dy1 O3 66.39(10)
O2 Dy1 O3 105.77(10)
O7 Dy1 O3 130.40(11)
O4 Dy1 O3 47.85(10)
N1 Dy1 O3 106.54(11)
N4 Dy1 O3 69.28(11)
O6 Dy1 O3 173.36(9)
N3 Dy1 O3 118.79(10)
N2 Dy1 O3 65.31(10)
O1 Dy1 N6 93.12(12)
O2 Dy1 N6 75.15(10)
O7 Dy1 N6 25.46(10)
O4 Dy1 N6 144.13(10)
N1 Dy1 N6 97.72(13)
N4 Dy1 N6 95.12(12)
O6 Dy1 N6 25.23(10)
N3 Dy1 N6 65.93(10)
N2 Dy1 N6 130.39(11)
O3 Dy1 N6 155.64(12)
C1 O1 Dy1 120.7(2)
C7 O2 Dy1 120.4(2)
N5 O3 Dy1 90.2(2)
N5 O4 Dy1 103.8(2)
N6 O6 Dy1 95.2(3)
N6 O7 Dy1 97.6(3)
C8 N1 C12 118.0(3)
C8 N1 Dy1 120.2(3)
C12 N1 Dy1 121.7(2)
C19 N2 C16 116.9(4)
C19 N2 Dy1 125.9(3)
C16 N2 Dy1 116.9(3)
C20 N3 C24 117.7(3)
C20 N3 Dy1 124.1(3)
C24 N3 Dy1 118.0(2)
C31 N4 C28 117.8(3)
C31 N4 Dy1 120.7(3)
C28 N4 Dy1 121.0(2)
O5 N5 O3 122.1(4)
O5 N5 O4 120.8(4)
O3 N5 O4 117.1(4)
O8 N6 O6 122.5(5)
O8 N6 O7 121.3(5)
O6 N6 O7 116.2(4)
O8 N6 Dy1 175.4(3)
O6 N6 Dy1 59.5(2)
O7 N6 Dy1 56.9(2)
O1 C1 C2 118.7(4)
O1 C1 C7 116.1(4)
C2 C1 C7 125.3(4)
C3 C2 C1 131.3(4)
C3 C2 H2 114.4
C1 C2 H2 114.4
C4 C3 C2 129.7(4)
C4 C3 H3 115.1
C2 C3 H3 115.1
C3 C4 C5 127.1(4)
C3 C4 H4 116.4
C5 C4 H4 116.4
C4 C5 C6 129.5(4)
C4 C5 H5 115.3
C6 C5 H5 115.3
C5 C6 C7 130.9(4)
C5 C6 H6 114.5
C7 C6 H6 114.5
O2 C7 C6 118.8(4)
O2 C7 C1 115.1(4)
C6 C7 C1 126.1(4)
N1 C8 C9 123.4(4)
N1 C8 H8 118.3
C9 C8 H8 118.3
C10 C9 C8 118.9(4)
C10 C9 H9 120.6
C8 C9 H9 120.6
C9 C10 C11 120.0(4)
C9 C10 H10 120.0
C11 C10 H10 120.0
C10 C11 C12 118.0(4)
C10 C11 C13 122.6(4)
C12 C11 C13 119.4(4)
N1 C12 C11 121.7(4)
N1 C12 C16 118.3(3)
C11 C12 C16 120.1(4)
C14 C13 C11 120.7(5)
C14 C13 H13 119.7
C11 C13 H13 119.7
C13 C14 C15 121.4(5)
C13 C14 H14 119.3
C15 C14 H14 119.3
C17 C15 C16 117.1(4)
C17 C15 C14 123.1(5)
C16 C15 C14 119.7(5)
N2 C16 C15 122.5(4)
N2 C16 C12 118.8(4)
C15 C16 C12 118.6(4)
C18 C17 C15 119.9(5)
C18 C17 H17 120.0
C15 C17 H17 120.0
C17 C18 C19 119.2(5)
C17 C18 H18 120.4
C19 C18 H18 120.4
N2 C19 C18 124.2(5)
N2 C19 H19 117.9
C18 C19 H19 117.9
N3 C20 C21 122.8(4)
N3 C20 H20 118.6
C21 C20 H20 118.6
C22 C21 C20 119.6(4)
C22 C21 H21 120.2
C20 C21 H21 120.2
C21 C22 C23 119.8(4)
C21 C22 H22 120.1
C23 C22 H22 120.1
C22 C23 C24 117.6(4)
C22 C23 C25 123.3(4)
C24 C23 C25 119.1(4)
N3 C24 C23 122.3(4)
N3 C24 C28 117.7(3)
C23 C24 C28 120.0(4)
C26 C25 C23 121.1(4)
C26 C25 H25 119.5
C23 C25 H25 119.5
C25 C26 C27 121.2(4)
C25 C26 H26 119.4
C27 C26 H26 119.4
C29 C27 C28 117.6(4)
C29 C27 C26 122.4(4)
C28 C27 C26 120.0(4)
N4 C28 C27 122.5(4)
N4 C28 C24 118.9(3)
C27 C28 C24 118.6(4)
C30 C29 C27 119.5(4)
C30 C29 H29 120.2
C27 C29 H29 120.2
C29 C30 C31 119.4(4)
C29 C30 H30 120.3
C31 C30 H30 120.3
N4 C31 C30 123.1(4)
N4 C31 H31 118.4
C30 C31 H31 118.4

loop_
_geom_bond_atom_site_label_1
_geom_bond_atom_site_label_2
_geom_bond_distance
Dy1 O1 2.339(3)
Dy1 O2 2.363(3)
Dy1 O7 2.490(3)
Dy1 O4 2.493(3)
Dy1 N1 2.529(3)
Dy1 N4 2.530(3)
Dy1 O6 2.550(3)
Dy1 N3 2.617(3)
Dy1 N2 2.664(4)
Dy1 O3 2.787(4)
Dy1 N6 2.946(5)
O1 C1 1.277(5)
O2 C7 1.272(5)
O3 N5 1.254(4)
O4 N5 1.276(4)
O5 N5 1.228(5)
O6 N6 1.261(5)
O7 N6 1.278(5)
O8 N6 1.215(5)
N1 C8 1.319(5)
N1 C12 1.373(5)
N2 C19 1.337(5)
N2 C16 1.360(5)
N3 C20 1.332(5)
N3 C24 1.372(5)
N4 C31 1.329(5)
N4 C28 1.358(5)
C1 C2 1.410(6)
C1 C7 1.453(6)
C2 C3 1.397(6)
C2 H2 0.9300
C3 C4 1.380(6)
C3 H3 0.9300
C4 C5 1.381(6)
C4 H4 0.9300
C5 C6 1.390(6)
C5 H5 0.9300
C6 C7 1.424(5)
C6 H6 0.9300
C8 C9 1.405(6)
C8 H8 0.9300
C9 C10 1.361(7)
C9 H9 0.9300
C10 C11 1.391(7)
C10 H10 0.9300
C11 C12 1.416(6)
C11 C13 1.445(7)
C12 C16 1.431(6)
C13 C14 1.343(7)
C13 H13 0.9300
C14 C15 1.432(7)
C14 H14 0.9300
C15 C17 1.404(7)
C15 C16 1.429(6)
C17 C18 1.356(7)
C17 H17 0.9300
C18 C19 1.389(7)
C18 H18 0.9300
C19 H19 0.9300
C20 C21 1.400(6)
C20 H20 0.9300
C21 C22 1.356(6)
C21 H21 0.9300
C22 C23 1.403(6)
C22 H22 0.9300
C23 C24 1.408(6)
C23 C25 1.440(6)
C24 C28 1.436(6)
C25 C26 1.334(7)
C25 H25 0.9300
C26 C27 1.425(6)
C26 H26 0.9300
C27 C29 1.405(7)
C27 C28 1.415(5)
C29 C30 1.358(7)
C29 H29 0.9300
C30 C31 1.403(6)
C30 H30 0.9300
C31 H31 0.9300

loop_
_geom_torsion_atom_site_label_1
_geom_torsion_atom_site_label_2
_geom_torsion_atom_site_label_3
_geom_torsion_atom_site_label_4
_geom_torsion
Dy1 O3 N5 O5 169.9(3)
Dy1 O3 N5 O4 -9.2(3)
Dy1 O4 N5 O5 -168.5(3)
Dy1 O4 N5 O3 10.6(4)
Dy1 O6 N6 O8 -175.1(4)
Dy1 O6 N6 O7 5.1(4)
Dy1 O7 N6 O8 174.9(4)
Dy1 O7 N6 O6 -5.3(4)
Dy1 O1 C1 C2 -170.6(3)
Dy1 O1 C1 C7 9.8(5)
O1 C1 C2 C3 176.4(5)
C7 C1 C2 C3 -4.0(8)
C1 C2 C3 C4 2.0(9)
C2 C3 C4 C5 0.9(9)
C3 C4 C5 C6 -0.1(9)
C4 C5 C6 C7 -2.6(9)
Dy1 O2 C7 C6 168.1(3)
Dy1 O2 C7 C1 -12.3(5)
C5 C6 C7 O2 -178.3(4)
C5 C6 C7 C1 2.2(8)
O1 C1 C7 O2 1.7(5)
C2 C1 C7 O2 -177.9(4)
O1 C1 C7 C6 -178.7(4)
C2 C1 C7 C6 1.6(7)
C12 N1 C8 C9 1.1(6)
Dy1 N1 C8 C9 179.5(3)
N1 C8 C9 C10 -0.3(7)
C8 C9 C10 C11 0.4(7)
C9 C10 C11 C12 -1.3(7)
C9 C10 C11 C13 178.9(5)
C8 N1 C12 C11 -2.0(6)
Dy1 N1 C12 C11 179.5(3)
C8 N1 C12 C16 177.0(4)
Dy1 N1 C12 C16 -1.5(5)
C10 C11 C12 N1 2.2(7)
C13 C11 C12 N1 -178.1(4)
C10 C11 C12 C16 -176.8(4)
C13 C11 C12 C16 2.9(7)
C10 C11 C13 C14 -179.9(5)
C12 C11 C13 C14 0.4(8)
C11 C13 C14 C15 -2.3(9)
C13 C14 C15 C17 -176.4(5)
C13 C14 C15 C16 0.9(8)
C19 N2 C16 C15 1.1(6)
Dy1 N2 C16 C15 -173.0(3)
C19 N2 C16 C12 -176.3(4)
Dy1 N2 C16 C12 9.6(5)
C17 C15 C16 N2 2.4(7)
C14 C15 C16 N2 -175.0(4)
C17 C15 C16 C12 179.8(4)
C14 C15 C16 C12 2.4(7)
N1 C12 C16 N2 -5.8(6)
C11 C12 C16 N2 173.2(4)
N1 C12 C16 C15 176.7(4)
C11 C12 C16 C15 -4.2(6)
C16 C15 C17 C18 -3.6(8)
C14 C15 C17 C18 173.7(5)
C15 C17 C18 C19 1.4(9)
C16 N2 C19 C18 -3.5(7)
Dy1 N2 C19 C18 169.9(4)
C17 C18 C19 N2 2.4(8)
C24 N3 C20 C21 -0.6(6)
Dy1 N3 C20 C21 174.2(3)
N3 C20 C21 C22 -2.0(7)
C20 C21 C22 C23 3.4(7)
C21 C22 C23 C24 -2.2(6)
C21 C22 C23 C25 177.1(4)
C20 N3 C24 C23 1.8(6)
Dy1 N3 C24 C23 -173.3(3)
C20 N3 C24 C28 -179.0(4)
Dy1 N3 C24 C28 5.9(4)
C22 C23 C24 N3 -0.4(6)
C25 C23 C24 N3 -179.7(4)
C22 C23 C24 C28 -179.6(4)
C25 C23 C24 C28 1.1(6)
C22 C23 C25 C26 -179.1(5)
C24 C23 C25 C26 0.1(7)
C23 C25 C26 C27 -1.7(7)
C25 C26 C27 C29 -174.3(5)
C25 C26 C27 C28 2.1(7)
C31 N4 C28 C27 2.0(6)
Dy1 N4 C28 C27 174.1(3)
C31 N4 C28 C24 -176.8(4)
Dy1 N4 C28 C24 -4.7(5)
C29 C27 C28 N4 -3.1(6)
C26 C27 C28 N4 -179.7(4)
C29 C27 C28 C24 175.7(4)
C26 C27 C28 C24 -0.9(6)
N3 C24 C28 N4 -1.0(5)
C23 C24 C28 N4 178.2(4)
N3 C24 C28 C27 -179.9(3)
C23 C24 C28 C27 -0.7(6)
C28 C27 C29 C30 1.1(7)
C26 C27 C29 C30 177.6(5)
C27 C29 C30 C31 1.8(7)
C28 N4 C31 C30 1.0(6)
Dy1 N4 C31 C30 -171.0(3)
C29 C30 C31 N4 -3.0(7)
